data_2016272
loop_
_publ_author_name
'B\"ohme, Uwe '
'Foehn, Ines C.'

_publ_section_title
;
 Two modifications of a five-coordinate silicon complex
;
_journal_coeditor_code JZ3090
_journal_issue 11
_journal_name_full 'Acta Crystallographica Section C'
_journal_page_first o613
_journal_page_last o616
_journal_paper_doi 10.1107/S0108270107045465
_journal_volume 63
_journal_year 2007
_chemical_formula_iupac 'C14 H19 N O2 Si'
_chemical_formula_moiety 'C14 H19 N O2 Si'
_chemical_formula_sum 'C14 H19 N O2 Si'
_chemical_formula_weight 261.39
_chemical_name_common
;
TBPY-5-34-[2-oxy-\kO-acetophenone-N-(2-oxy-\kO-ethyl)
iminato-\kN]silacyclopentane
;
_chemical_name_systematic
;
(Ethane-1,2-diyl)(2-{[1-(2-oxidophenyl)ethylidene-\kO]amino-\kN}ethanolato-\
\kO)silicon
;
_space_group_IT_number 19
_symmetry_cell_setting orthorhombic
_symmetry_space_group_name_Hall 'P 2ac 2ab'
_symmetry_space_group_name_H-M 'P 21 21 21'
_atom_sites_solution_hydrogens geom
_atom_sites_solution_primary direct
_atom_sites_solution_secondary difmap
_audit_creation_method SHELXL-97
_cell_angle_alpha 90.00
_cell_angle_beta 90.00
_cell_angle_gamma 90.00
_cell_formula_units_Z 4
_cell_length_a 9.5798(4)
_cell_length_b 9.9284(5)
_cell_length_c 13.7788(6)
_cell_measurement_reflns_used 6464
_cell_measurement_temperature 93(2)
_cell_measurement_theta_max 32.05
_cell_measurement_theta_min 2.53
_cell_volume 1310.53(10)
_computing_cell_refinement 'SAINT (Bruker, 2004)'
_computing_data_collection 'SMART (Bruker, 2004)'
_computing_data_reduction 'SAINT (Bruker, 2004)'
_computing_molecular_graphics 'ORTEP-3 (Farrugia, 1997)'
_computing_publication_material 'SHELXL97 (Sheldrick, 1997)'
_computing_structure_refinement 'SHELXL97 (Sheldrick, 1997)'
_computing_structure_solution 'SHELXS97 (Sheldrick, 1997)'
_diffrn_ambient_temperature 93(2)
_diffrn_measured_fraction_theta_full 1.000
_diffrn_measured_fraction_theta_max 1.000
_diffrn_measurement_device_type 'Bruker SMART CCD area-detector'
_diffrn_measurement_method 'phi and omega scans'
_diffrn_radiation_monochromator graphite
_diffrn_radiation_source 'sealed tube'
_diffrn_radiation_type MoK\a
_diffrn_radiation_wavelength 0.71073
_diffrn_reflns_av_R_equivalents 0.0343
_diffrn_reflns_av_sigmaI/netI 0.0311
_diffrn_reflns_limit_h_max 11
_diffrn_reflns_limit_h_min -13
_diffrn_reflns_limit_k_max 13
_diffrn_reflns_limit_k_min -13
_diffrn_reflns_limit_l_max 19
_diffrn_reflns_limit_l_min -17
_diffrn_reflns_number 15312
_diffrn_reflns_theta_full 29.99
_diffrn_reflns_theta_max 29.99
_diffrn_reflns_theta_min 2.53
_diffrn_standards_decay_% 0
_diffrn_standards_number 0
_exptl_absorpt_coefficient_mu 0.173
_exptl_absorpt_correction_T_max 0.95
_exptl_absorpt_correction_T_min 0.90
_exptl_absorpt_correction_type multi-scan
_exptl_absorpt_process_details '(SADABS; Sheldrick, 1996)'
_exptl_crystal_colour Colourless
_exptl_crystal_density_diffrn 1.325
_exptl_crystal_density_method 'not measured'
_exptl_crystal_description Prism
_exptl_crystal_F_000 560
_exptl_crystal_size_max 0.56
_exptl_crystal_size_mid 0.50
_exptl_crystal_size_min 0.35
_refine_diff_density_max 0.493
_refine_diff_density_min -0.234
_refine_ls_abs_structure_details 'Flack (1983), 1638 Friedel pairs'
_refine_ls_abs_structure_Flack -0.10(9)
_refine_ls_extinction_method none
_refine_ls_goodness_of_fit_ref 1.044
_refine_ls_hydrogen_treatment constr
_refine_ls_matrix_type full
_refine_ls_number_parameters 164
_refine_ls_number_reflns 3813
_refine_ls_number_restraints 0
_refine_ls_restrained_S_all 1.044
_refine_ls_R_factor_all 0.0382
_refine_ls_R_factor_gt 0.0336
_refine_ls_shift/su_max 0.000
_refine_ls_shift/su_mean 0.000
_refine_ls_structure_factor_coef Fsqd
_refine_ls_weighting_details 'calc w=1/[\s^2^(Fo^2^)+(0.0513P)^2^+0.2422P] where P=(Fo^2^+2Fc^2^)/3'
_refine_ls_weighting_scheme calc
_refine_ls_wR_factor_gt 0.0840
_refine_ls_wR_factor_ref 0.0867
_reflns_number_gt 3525
_reflns_number_total 3813
_reflns_threshold_expression >2sigma(I)
_cod_data_source_file jz3090.cif
_cod_data_source_block IIo
_cod_depositor_comments
;
The following automatic conversions were performed:
'_symmetry_cell_setting' value 'Orthorhombic' changed to 'orthorhombic'
according to '/home/saulius/struct/CIF-dictionaries/cif_core.dic'
dictionary named 'cif_core.dic' version 2.4.1 from 2010-06-29.

Automatic conversion script
Id: cif_fix_enum 1527 2010-12-29 10:47:43Z saulius 

The following automatic conversions were performed:

'_symmetry_cell_setting' value 'Orthorhombic' changed to
'orthorhombic' according to
/home/saulius/struct/CIF-dictionaries/cif_core.dic dictionary named
'cif_core.dic' version 2.4.1 from 2010-06-29.

Automatic conversion script
Id: cif_fix_values 1715 2011-07-08 13:25:40Z adriana 
;
_cod_database_code 2016272
_cod_database_fobs_code 2016272

loop_
_symmetry_equiv_pos_as_xyz
'x, y, z'
'-x+1/2, -y, z+1/2'
'-x, y+1/2, -z+1/2'
'x+1/2, -y+1/2, -z'

loop_
_atom_site_type_symbol
_atom_site_label
_atom_site_fract_x
_atom_site_fract_y
_atom_site_fract_z
_atom_site_U_iso_or_equiv
_atom_site_adp_type
_atom_site_calc_flag
_atom_site_refinement_flags
_atom_site_occupancy
Si Si1 0.63018(4) 0.43223(4) 0.07930(3) 0.01239(9) Uani d . 1
O O1 0.70500(11) 0.43835(10) 0.18919(7) 0.0165(2) Uani d . 1
O O2 0.71257(11) 0.37059(9) -0.02158(7) 0.0147(2) Uani d . 1
N N1 0.60081(12) 0.23369(12) 0.11610(9) 0.0143(2) Uani d . 1
C C1 0.72175(16) 0.32158(14) 0.24785(10) 0.0176(3) Uani d . 1
H H1A 0.7157 0.3460 0.3174 0.021 Uiso calc R 1
H H1B 0.8142 0.2803 0.2358 0.021 Uiso calc R 1
C C2 0.60632(16) 0.22264(14) 0.22187(10) 0.0173(3) Uani d . 1
H H2A 0.6304 0.1300 0.2425 0.021 Uiso calc R 1
H H2B 0.5164 0.2490 0.2518 0.021 Uiso calc R 1
C C3 0.57243(14) 0.13512(13) 0.05852(9) 0.0132(3) Uani d . 1
C C4 0.52470(16) -0.00058(14) 0.09407(10) 0.0174(3) Uani d . 1
H H4A 0.5107 0.0028 0.1645 0.026 Uiso calc R 1
H H4B 0.5957 -0.0684 0.0786 0.026 Uiso calc R 1
H H4C 0.4366 -0.0245 0.0623 0.026 Uiso calc R 1
C C5 0.59053(14) 0.15759(13) -0.04634(10) 0.0128(2) Uani d . 1
C C6 0.66265(13) 0.27264(13) -0.08047(10) 0.0127(2) Uani d . 1
C C7 0.68894(16) 0.28678(14) -0.18005(10) 0.0159(3) Uani d . 1
H H7 0.7371 0.3640 -0.2032 0.019 Uiso calc R 1
C C8 0.64512(16) 0.18897(14) -0.24482(10) 0.0182(3) Uani d . 1
H H8 0.6636 0.1997 -0.3121 0.022 Uiso calc R 1
C C9 0.57405(16) 0.07461(16) -0.21233(10) 0.0187(3) Uani d . 1
H H9 0.5445 0.0076 -0.2570 0.022 Uiso calc R 1
C C10 0.54730(15) 0.06039(15) -0.11421(10) 0.0159(3) Uani d . 1
H H10 0.4985 -0.0170 -0.0921 0.019 Uiso calc R 1
C C11 0.66296(15) 0.61671(13) 0.04632(11) 0.0159(3) Uani d . 1
H H11A 0.6566 0.6755 0.1042 0.019 Uiso calc R 1
H H11B 0.7557 0.6286 0.0157 0.019 Uiso calc R 1
C C12 0.54477(16) 0.64652(13) -0.02585(10) 0.0171(3) Uani d . 1
H H12A 0.5626 0.6006 -0.0884 0.021 Uiso calc R 1
H H12B 0.5378 0.7446 -0.0379 0.021 Uiso calc R 1
C C13 0.40912(15) 0.59374(14) 0.02016(11) 0.0178(3) Uani d . 1
H H13A 0.3335 0.5924 -0.0288 0.021 Uiso calc R 1
H H13B 0.3802 0.6535 0.0741 0.021 Uiso calc R 1
C C14 0.43547(15) 0.44991(13) 0.05872(10) 0.0153(3) Uani d . 1
H H14A 0.4030 0.3824 0.0109 0.018 Uiso calc R 1
H H14B 0.3843 0.4357 0.1203 0.018 Uiso calc R 1

loop_
_atom_site_aniso_label
_atom_site_aniso_U_11
_atom_site_aniso_U_22
_atom_site_aniso_U_33
_atom_site_aniso_U_12
_atom_site_aniso_U_13
_atom_site_aniso_U_23
Si1 0.01210(16) 0.01147(15) 0.01361(16) -0.00082(13) -0.00008(14) -0.00074(13)
O1 0.0189(5) 0.0142(4) 0.0164(4) -0.0016(4) -0.0035(4) 0.0001(4)
O2 0.0151(5) 0.0130(4) 0.0160(5) -0.0027(4) 0.0026(4) -0.0024(4)
N1 0.0147(6) 0.0141(5) 0.0141(5) -0.0005(4) -0.0004(4) 0.0002(4)
C1 0.0194(7) 0.0172(6) 0.0163(7) 0.0011(5) -0.0036(6) 0.0006(5)
C2 0.0227(8) 0.0172(6) 0.0121(6) -0.0015(5) -0.0006(5) 0.0013(5)
C3 0.0113(6) 0.0124(6) 0.0160(6) 0.0003(5) 0.0004(5) 0.0011(5)
C4 0.0199(7) 0.0150(6) 0.0174(7) -0.0035(5) 0.0008(5) 0.0016(5)
C5 0.0120(6) 0.0126(6) 0.0137(6) 0.0010(4) -0.0006(5) 0.0001(4)
C6 0.0098(6) 0.0129(5) 0.0154(6) 0.0007(4) 0.0001(5) -0.0012(5)
C7 0.0152(7) 0.0155(6) 0.0171(7) 0.0006(5) 0.0009(5) 0.0025(5)
C8 0.0177(7) 0.0220(7) 0.0148(6) -0.0005(6) 0.0008(6) -0.0001(5)
C9 0.0206(7) 0.0185(6) 0.0169(6) -0.0015(6) -0.0028(5) -0.0036(5)
C10 0.0147(6) 0.0140(6) 0.0191(6) -0.0022(5) -0.0010(5) -0.0002(5)
C11 0.0166(7) 0.0133(6) 0.0179(6) -0.0028(5) -0.0001(5) -0.0014(5)
C12 0.0220(7) 0.0137(6) 0.0157(6) 0.0005(5) -0.0002(5) 0.0014(5)
C13 0.0168(7) 0.0183(6) 0.0184(6) 0.0042(5) -0.0004(5) 0.0019(5)
C14 0.0144(6) 0.0154(6) 0.0161(6) -0.0004(5) 0.0001(5) 0.0004(5)

loop_
_atom_type_symbol
_atom_type_description
_atom_type_scat_dispersion_real
_atom_type_scat_dispersion_imag
_atom_type_scat_source
C C 0.0033 0.0016 'International Tables Vol C Tables 4.2.6.8 and 6.1.1.4'
H H 0.0000 0.0000 'International Tables Vol C Tables 4.2.6.8 and 6.1.1.4'
N N 0.0061 0.0033 'International Tables Vol C Tables 4.2.6.8 and 6.1.1.4'
O O 0.0106 0.0060 'International Tables Vol C Tables 4.2.6.8 and 6.1.1.4'
Si Si 0.0817 0.0704 'International Tables Vol C Tables 4.2.6.8 and 6.1.1.4'

loop_
_geom_angle_atom_site_label_1
_geom_angle_atom_site_label_2
_geom_angle_atom_site_label_3
_geom_angle
_geom_angle_publ_flag
O1 Si1 O2 123.32(6) y
O1 Si1 C14 123.55(6) y
O2 Si1 C14 111.44(6) y
O1 Si1 C11 96.29(6) y
O2 Si1 C11 94.23(6) y
C14 Si1 C11 92.14(6) y
O1 Si1 N1 82.55(5) y
O2 Si1 N1 85.44(5) y
C14 Si1 N1 89.49(5) y
C11 Si1 N1 178.35(6) y
C1 O1 Si1 122.14(9) ?
C6 O2 Si1 125.50(9) ?
C3 N1 C2 124.33(12) ?
C3 N1 Si1 127.26(10) ?
C2 N1 Si1 108.24(9) ?
O1 C1 C2 108.09(11) ?
O1 C1 H1A 110.1 ?
C2 C1 H1A 110.1 ?
O1 C1 H1B 110.1 ?
C2 C1 H1B 110.1 ?
H1A C1 H1B 108.4 ?
N1 C2 C1 102.25(11) ?
N1 C2 H2A 111.3 ?
C1 C2 H2A 111.3 ?
N1 C2 H2B 111.3 ?
C1 C2 H2B 111.3 ?
H2A C2 H2B 109.2 ?
N1 C3 C5 117.66(12) ?
N1 C3 C4 122.94(12) ?
C5 C3 C4 119.40(11) ?
C3 C4 H4A 109.5 ?
C3 C4 H4B 109.5 ?
H4A C4 H4B 109.5 ?
C3 C4 H4C 109.5 ?
H4A C4 H4C 109.5 ?
H4B C4 H4C 109.5 ?
C10 C5 C6 118.47(12) ?
C10 C5 C3 120.93(12) ?
C6 C5 C3 120.39(12) ?
O2 C6 C7 116.82(11) ?
O2 C6 C5 123.57(12) ?
C7 C6 C5 119.58(12) ?
C8 C7 C6 120.42(13) ?
C8 C7 H7 119.8 ?
C6 C7 H7 119.8 ?
C7 C8 C9 120.75(13) ?
C7 C8 H8 119.6 ?
C9 C8 H8 119.6 ?
C10 C9 C8 119.09(13) ?
C10 C9 H9 120.5 ?
C8 C9 H9 120.5 ?
C9 C10 C5 121.69(13) ?
C9 C10 H10 119.2 ?
C5 C10 H10 119.2 ?
C12 C11 Si1 102.55(9) ?
C12 C11 H11A 111.3 ?
Si1 C11 H11A 111.3 ?
C12 C11 H11B 111.3 ?
Si1 C11 H11B 111.3 ?
H11A C11 H11B 109.2 ?
C11 C12 C13 106.88(11) ?
C11 C12 H12A 110.3 ?
C13 C12 H12A 110.3 ?
C11 C12 H12B 110.3 ?
C13 C12 H12B 110.3 ?
H12A C12 H12B 108.6 ?
C12 C13 C14 108.59(11) ?
C12 C13 H13A 110.0 ?
C14 C13 H13A 110.0 ?
C12 C13 H13B 110.0 ?
C14 C13 H13B 110.0 ?
H13A C13 H13B 108.4 ?
C13 C14 Si1 107.34(9) ?
C13 C14 H14A 110.2 ?
Si1 C14 H14A 110.2 ?
C13 C14 H14B 110.2 ?
Si1 C14 H14B 110.2 ?
H14A C14 H14B 108.5 ?

loop_
_geom_bond_atom_site_label_1
_geom_bond_atom_site_label_2
_geom_bond_distance
_geom_bond_publ_flag
Si1 O1 1.6760(10) y
Si1 O2 1.7120(10) y
Si1 C14 1.895(2) y
Si1 C11 1.9130(10) y
Si1 N1 2.0550(10) y
O1 C1 1.4225(17) ?
O2 C6 1.3539(16) ?
N1 C3 1.2889(18) ?
N1 C2 1.4625(17) ?
C1 C2 1.522(2) ?
C1 H1A 0.9900 ?
C1 H1B 0.9900 ?
C2 H2A 0.9900 ?
C2 H2B 0.9900 ?
C3 C5 1.4723(18) ?
C3 C4 1.5046(19) ?
C4 H4A 0.9800 ?
C4 H4B 0.9800 ?
C4 H4C 0.9800 ?
C5 C10 1.4062(19) ?
C5 C6 1.4154(18) ?
C6 C7 1.4020(19) ?
C7 C8 1.384(2) ?
C7 H7 0.9500 ?
C8 C9 1.398(2) ?
C8 H8 0.9500 ?
C9 C10 1.3832(19) ?
C9 H9 0.9500 ?
C10 H10 0.9500 ?
C11 C12 1.536(2) ?
C11 H11A 0.9900 ?
C11 H11B 0.9900 ?
C12 C13 1.538(2) ?
C12 H12A 0.9900 ?
C12 H12B 0.9900 ?
C13 C14 1.5444(19) ?
C13 H13A 0.9900 ?
C13 H13B 0.9900 ?
C14 H14A 0.9900 ?
C14 H14B 0.9900 ?

loop_
_geom_hbond_atom_site_label_D
_geom_hbond_atom_site_label_H
_geom_hbond_atom_site_label_A
_geom_hbond_site_symmetry_A
_geom_hbond_distance_DH
_geom_hbond_distance_HA
_geom_hbond_distance_DA
_geom_hbond_angle_DHA
C7 H7 O1 2_664 0.95 2.52 3.424(2) 158.8
C4 H4C O2 4_455 0.98 2.69 3.406(2) 129.9

loop_
_geom_torsion_atom_site_label_1
_geom_torsion_atom_site_label_2
_geom_torsion_atom_site_label_3
_geom_torsion_atom_site_label_4
_geom_torsion
O2 Si1 O1 C1 -75.75(12)
C14 Si1 O1 C1 88.18(12)
C11 Si1 O1 C1 -175.03(11)
N1 Si1 O1 C1 3.77(10)
O1 Si1 O2 C6 125.96(11)
C14 Si1 O2 C6 -39.69(12)
C11 Si1 O2 C6 -133.66(11)
N1 Si1 O2 C6 47.96(11)
O1 Si1 N1 C3 -162.39(13)
O2 Si1 N1 C3 -37.91(12)
C14 Si1 N1 C3 73.65(12)
O1 Si1 N1 C2 22.15(9)
O2 Si1 N1 C2 146.63(10)
C14 Si1 N1 C2 -101.81(10)
Si1 O1 C1 C2 -27.84(15)
C3 N1 C2 C1 145.95(13)
Si1 N1 C2 C1 -38.43(12)
O1 C1 C2 N1 41.34(15)
C2 N1 C3 C5 -171.47(13)
Si1 N1 C3 C5 13.75(18)
C2 N1 C3 C4 7.4(2)
Si1 N1 C3 C4 -167.34(10)
N1 C3 C5 C10 -172.95(13)
C4 C3 C5 C10 8.1(2)
N1 C3 C5 C6 12.43(19)
C4 C3 C5 C6 -166.51(12)
Si1 O2 C6 C7 142.94(10)
Si1 O2 C6 C5 -38.96(17)
C10 C5 C6 O2 -178.04(12)
C3 C5 C6 O2 -3.3(2)
C10 C5 C6 C7 0.01(19)
C3 C5 C6 C7 174.76(12)
O2 C6 C7 C8 178.04(13)
C5 C6 C7 C8 -0.1(2)
C6 C7 C8 C9 0.0(2)
C7 C8 C9 C10 0.3(2)
C8 C9 C10 C5 -0.4(2)
C6 C5 C10 C9 0.3(2)
C3 C5 C10 C9 -174.46(14)
O1 Si1 C11 C12 -153.64(9)
O2 Si1 C11 C12 82.15(10)
C14 Si1 C11 C12 -29.54(10)
Si1 C11 C12 C13 47.92(12)
C11 C12 C13 C14 -47.39(14)
C12 C13 C14 Si1 22.89(13)
O1 Si1 C14 C13 103.25(9)
O2 Si1 C14 C13 -91.13(9)
C11 Si1 C14 C13 4.25(9)
N1 Si1 C14 C13 -176.04(9)

loop_
_cod_related_entry_id
_cod_related_entry_database
_cod_related_entry_code
1 ChemSpider 21121427
